data_1571100
loop_
_publ_author_name
'Prysiazhniuk, Kateryna'
'Polishchuk, Oleksandr'
'Shulha, Stanislav'
'Gudzikevych, Kyrylo'
'Datsenko, Oleksandr P.'
'Kubyshkin, Vladimir'
'Mykhailiuk, Pavel K.'

_publ_section_title
;
 Borylated cyclobutanes <i>via</i> thermal [2 + 2]-cycloaddition.
;
_journal_issue 9
_journal_name_full 'Chemical science'
_journal_page_first 3249
_journal_page_last 3254
_journal_paper_doi 10.1039/d3sc06600b
_journal_volume 15
_journal_year 2024
_chemical_formula_moiety 'C15 H23 B F2 O3'
_chemical_formula_sum 'C15 H23 B F2 O3'
_chemical_formula_weight 300.14
_chemical_melting_point 353
_chemical_name_systematic 7,7-Difluoro-3-(4,4,5,5-tetramethyl-1,3,2-dioxaborolan-2-yl)spiro[3.5]nonan-1-one
_space_group_crystal_system monoclinic
_space_group_IT_number 14
_space_group_name_Hall '-P 2yn'
_space_group_name_H-M_alt 'P 1 21/n 1'
_atom_sites_solution_hydrogens geom
_atom_sites_solution_primary dual
_audit_creation_date 2023-03-25
_audit_creation_method
;
Olex2 1.5
(compiled 2022.04.07 svn.rca3783a0 for OlexSys, GUI svn.r6498)
;
_audit_update_record
;
2023-12-04 deposited with the CCDC.	2024-01-18 downloaded from the CCDC.
;
_cell_angle_alpha 90
_cell_angle_beta 91.481(2)
_cell_angle_gamma 90
_cell_formula_units_Z 4
_cell_length_a 13.3713(5)
_cell_length_b 6.2669(3)
_cell_length_c 18.6934(6)
_cell_measurement_reflns_used 2991
_cell_measurement_temperature 296.15
_cell_measurement_theta_max 23.52
_cell_measurement_theta_min 2.18
_cell_volume 1565.92(11)
_computing_molecular_graphics 'Olex2 1.5 (Dolomanov et al., 2009)'
_computing_publication_material 'Olex2 1.5 (Dolomanov et al., 2009)'
_computing_structure_refinement 'SHELXL 2016/6 (Sheldrick, 2015)'
_computing_structure_solution 'SHELXT 2014/5 (Sheldrick, 2014)'
_diffrn_ambient_temperature 296.15
_diffrn_measured_fraction_theta_full 0.999
_diffrn_measured_fraction_theta_max 0.999
_diffrn_measurement_device_type 'Bruker APEX-II CCD'
_diffrn_measurement_method '\f and \w scans'
_diffrn_radiation_type MoK\a
_diffrn_radiation_wavelength 0.71073
_diffrn_reflns_av_R_equivalents 0.0635
_diffrn_reflns_av_unetI/netI 0.0436
_diffrn_reflns_Laue_measured_fraction_full 0.999
_diffrn_reflns_Laue_measured_fraction_max 0.999
_diffrn_reflns_limit_h_max 15
_diffrn_reflns_limit_h_min -15
_diffrn_reflns_limit_k_max 7
_diffrn_reflns_limit_k_min -7
_diffrn_reflns_limit_l_max 22
_diffrn_reflns_limit_l_min -22
_diffrn_reflns_number 20344
_diffrn_reflns_point_group_measured_fraction_full 0.999
_diffrn_reflns_point_group_measured_fraction_max 0.999
_diffrn_reflns_theta_full 24.993
_diffrn_reflns_theta_max 24.993
_diffrn_reflns_theta_min 1.896
_diffrn_source_current 30.0
_diffrn_source_power 1.2
_diffrn_source_voltage 40.0
_diffrn_standards_number 0
_exptl_absorpt_coefficient_mu 0.101
_exptl_absorpt_correction_type none
_exptl_crystal_colour colourless
_exptl_crystal_colour_primary colourless
_exptl_crystal_density_diffrn 1.273
_exptl_crystal_description block
_exptl_crystal_F_000 640
_exptl_crystal_size_max 0.2
_exptl_crystal_size_mid 0.09
_exptl_crystal_size_min 0.06
_refine_diff_density_max 0.432
_refine_diff_density_min -0.306
_refine_diff_density_rms 0.066
_refine_ls_extinction_method none
_refine_ls_goodness_of_fit_ref 1.159
_refine_ls_hydrogen_treatment constr
_refine_ls_matrix_type full
_refine_ls_number_parameters 194
_refine_ls_number_reflns 2764
_refine_ls_number_restraints 0
_refine_ls_restrained_S_all 1.159
_refine_ls_R_factor_all 0.1044
_refine_ls_R_factor_gt 0.0812
_refine_ls_shift/su_max 0.000
_refine_ls_shift/su_mean 0.000
_refine_ls_structure_factor_coef Fsqd
_refine_ls_weighting_details 'w=1/[\s^2^(Fo^2^)+(0.0405P)^2^+5.0180P] where P=(Fo^2^+2Fc^2^)/3'
_refine_ls_weighting_scheme calc
_refine_ls_wR_factor_gt 0.1906
_refine_ls_wR_factor_ref 0.2000
_reflns_Friedel_coverage 0.000
_reflns_number_gt 2063
_reflns_number_total 2764
_reflns_threshold_expression 'I > 2\s(I)'
_cod_data_source_file d3sc06600b2.cif
_cod_data_source_block v129a
_cod_database_code 1571100
_shelx_shelxl_version_number 2016/6
_shelx_space_group_comment
;
The symmetry employed for this shelxl refinement is uniquely defined
by the following loop, which should always be used as a source of
symmetry information in preference to the above space-group names.
They are only intended as comments.
;
_shelx_estimated_absorpt_t_max 0.994
_shelx_estimated_absorpt_t_min 0.980
_olex2_refinement_description
;
1. Fixed Uiso
 At 1.2 times of:
  All C(H) groups, All C(H,H) groups
 At 1.5 times of:
  All C(H,H,H) groups
2.a Ternary CH refined with riding coordinates:
 C1(H1)
2.b Secondary CH2 refined with riding coordinates:
 C2(H2A,H2B), C5(H5A,H5B), C6(H6A,H6B), C8(H8A,H8B), C9(H9A,H9B)
2.c Idealised Me refined as rotating group:
 C11(H11A,H11B,H11C), C12(H12A,H12B,H12C), C14(H14A,H14B,H14C), C15(H15A,H15B,
 H15C)
;
_olex2_submission_special_instructions 'No special instructions were received'

loop_
_space_group_symop_operation_xyz
'x, y, z'
'-x+1/2, y+1/2, -z+1/2'
'-x, -y, -z'
'x-1/2, -y-1/2, z-1/2'

loop_
_atom_site_label
_atom_site_type_symbol
_atom_site_fract_x
_atom_site_fract_y
_atom_site_fract_z
_atom_site_U_iso_or_equiv
_atom_site_adp_type
_atom_site_occupancy
_atom_site_site_symmetry_order
_atom_site_calc_flag
_atom_site_refinement_flags_posn
_atom_site_refinement_flags_adp
_atom_site_refinement_flags_occupancy
_atom_site_disorder_assembly
_atom_site_disorder_group
B1 B 0.5345(3) 0.7984(8) 0.6438(2) 0.0270(11) Uani 1 1 d . . . . .
C1 C 0.4391(3) 0.8962(7) 0.6796(2) 0.0304(10) Uani 1 1 d . . . . .
H1 H 0.436338 1.053320 0.670555 0.037 Uiso 1 1 calc R U . . .
C2 C 0.3339(3) 0.7949(8) 0.6632(2) 0.0367(11) Uani 1 1 d . . . . .
H2A H 0.288571 0.886629 0.633961 0.044 Uiso 1 1 calc R U . . .
H2B H 0.336655 0.648370 0.643547 0.044 Uiso 1 1 calc R U . . .
C3 C 0.3152(3) 0.8037(7) 0.7429(2) 0.0280(9) Uani 1 1 d . . . . .
C4 C 0.4259(3) 0.8513(7) 0.7618(2) 0.0262(9) Uani 1 1 d . . . . .
C5 C 0.4459(3) 1.0360(7) 0.8134(2) 0.0288(9) Uani 1 1 d . . . . .
H5A H 0.517547 1.075416 0.812246 0.035 Uiso 1 1 calc R U . . .
H5B H 0.406166 1.161530 0.797536 0.035 Uiso 1 1 calc R U . . .
C6 C 0.4191(3) 0.9788(8) 0.8896(2) 0.0354(11) Uani 1 1 d . . . . .
H6A H 0.440064 1.095996 0.922151 0.042 Uiso 1 1 calc R U . . .
H6B H 0.345672 0.962628 0.892366 0.042 Uiso 1 1 calc R U . . .
C7 C 0.4689(3) 0.7757(7) 0.9134(2) 0.0304(10) Uani 1 1 d . . . . .
C8 C 0.4521(3) 0.5910(7) 0.8648(2) 0.0316(10) Uani 1 1 d . . . . .
H8A H 0.380970 0.547462 0.865786 0.038 Uiso 1 1 calc R U . . .
H8B H 0.493467 0.468994 0.881581 0.038 Uiso 1 1 calc R U . . .
C9 C 0.4794(3) 0.6489(7) 0.7881(2) 0.0280(9) Uani 1 1 d . . . . .
H9A H 0.552595 0.670494 0.786038 0.034 Uiso 1 1 calc R U . . .
H9B H 0.461218 0.528873 0.755903 0.034 Uiso 1 1 calc R U . . .
C10 C 0.6978(3) 0.7168(8) 0.6306(2) 0.0372(11) Uani 1 1 d . . . . .
C11 C 0.7221(4) 0.5405(9) 0.6851(2) 0.0490(13) Uani 1 1 d . . . . .
H11A H 0.770686 0.441409 0.665026 0.073 Uiso 1 1 calc R U . . .
H11B H 0.660762 0.462930 0.696140 0.073 Uiso 1 1 calc R U . . .
H11C H 0.750435 0.604259 0.728984 0.073 Uiso 1 1 calc R U . . .
C12 C 0.7912(3) 0.8347(9) 0.6121(3) 0.0456(13) Uani 1 1 d . . . . .
H12A H 0.825940 0.881254 0.656187 0.068 Uiso 1 1 calc R U . . .
H12B H 0.773632 0.959529 0.582823 0.068 Uiso 1 1 calc R U . . .
H12C H 0.835008 0.740309 0.585262 0.068 Uiso 1 1 calc R U . . .
C13 C 0.6343(3) 0.6298(8) 0.5660(2) 0.0379(11) Uani 1 1 d . . . . .
C14 C 0.6532(4) 0.3985(8) 0.5461(3) 0.0458(13) Uani 1 1 d . . . . .
H14A H 0.723545 0.380473 0.533870 0.069 Uiso 1 1 calc R U . . .
H14B H 0.610331 0.359444 0.504838 0.069 Uiso 1 1 calc R U . . .
H14C H 0.637938 0.306268 0.586721 0.069 Uiso 1 1 calc R U . . .
C15 C 0.6399(4) 0.7721(9) 0.4998(2) 0.0466(13) Uani 1 1 d . . . . .
H15A H 0.627613 0.920667 0.513358 0.070 Uiso 1 1 calc R U . . .
H15B H 0.589151 0.726736 0.464215 0.070 Uiso 1 1 calc R U . . .
H15C H 0.706441 0.760040 0.479433 0.070 Uiso 1 1 calc R U . . .
F1 F 0.4399(2) 0.7271(4) 0.98143(12) 0.0449(7) Uani 1 1 d . . . . .
F2 F 0.57103(18) 0.8109(5) 0.92136(13) 0.0447(7) Uani 1 1 d . . . . .
O1 O 0.2416(2) 0.7919(5) 0.77786(16) 0.0383(8) Uani 1 1 d . . . . .
O2 O 0.6283(2) 0.8636(5) 0.66353(15) 0.0396(8) Uani 1 1 d . . . . .
O3 O 0.5320(2) 0.6486(5) 0.59245(16) 0.0393(8) Uani 1 1 d . . . . .

loop_
_atom_site_aniso_label
_atom_site_aniso_U_11
_atom_site_aniso_U_22
_atom_site_aniso_U_33
_atom_site_aniso_U_23
_atom_site_aniso_U_13
_atom_site_aniso_U_12
B1 0.024(2) 0.040(3) 0.018(2) 0.004(2) -0.0025(18) 0.002(2)
C1 0.027(2) 0.037(3) 0.028(2) 0.0015(19) -0.0012(17) -0.0002(19)
C2 0.021(2) 0.060(3) 0.028(2) -0.005(2) -0.0011(17) 0.003(2)
C3 0.023(2) 0.030(2) 0.031(2) -0.0060(19) 0.0006(18) 0.0022(18)
C4 0.024(2) 0.028(2) 0.027(2) 0.0005(18) 0.0038(16) -0.0014(17)
C5 0.026(2) 0.028(2) 0.033(2) -0.0029(19) 0.0002(17) 0.0010(18)
C6 0.033(2) 0.041(3) 0.032(2) -0.005(2) -0.0016(19) -0.004(2)
C7 0.028(2) 0.043(3) 0.020(2) 0.0022(19) 0.0024(17) -0.002(2)
C8 0.030(2) 0.030(2) 0.034(2) 0.0034(19) 0.0007(18) 0.0023(19)
C9 0.031(2) 0.025(2) 0.029(2) -0.0045(18) 0.0062(17) 0.0040(18)
C10 0.026(2) 0.051(3) 0.035(2) -0.005(2) 0.0072(19) 0.001(2)
C11 0.040(3) 0.070(4) 0.037(3) 0.004(3) 0.001(2) 0.012(3)
C12 0.031(2) 0.062(4) 0.044(3) -0.013(3) 0.008(2) -0.009(2)
C13 0.030(2) 0.045(3) 0.038(3) -0.006(2) 0.0035(19) 0.004(2)
C14 0.045(3) 0.049(3) 0.043(3) -0.014(2) 0.001(2) 0.005(2)
C15 0.049(3) 0.067(4) 0.025(2) 0.002(2) 0.008(2) 0.007(3)
F1 0.0562(17) 0.0552(18) 0.0238(13) 0.0028(12) 0.0105(11) -0.0001(14)
F2 0.0322(14) 0.0588(18) 0.0427(15) -0.0001(13) -0.0077(11) -0.0020(13)
O1 0.0232(15) 0.051(2) 0.0414(18) -0.0058(15) 0.0076(14) -0.0054(14)
O2 0.0300(16) 0.049(2) 0.0396(17) -0.0127(16) 0.0063(13) -0.0030(15)
O3 0.0243(15) 0.051(2) 0.0428(18) -0.0098(16) 0.0017(13) -0.0003(14)

loop_
_atom_type_symbol
_atom_type_description
_atom_type_scat_dispersion_real
_atom_type_scat_dispersion_imag
_atom_type_scat_source
C C 0.0033 0.0016 'International Tables Vol C Tables 4.2.6.8 and 6.1.1.4'
H H 0.0000 0.0000 'International Tables Vol C Tables 4.2.6.8 and 6.1.1.4'
B B 0.0013 0.0007 'International Tables Vol C Tables 4.2.6.8 and 6.1.1.4'
F F 0.0171 0.0103 'International Tables Vol C Tables 4.2.6.8 and 6.1.1.4'
O O 0.0106 0.0060 'International Tables Vol C Tables 4.2.6.8 and 6.1.1.4'

loop_
_geom_angle_atom_site_label_1
_geom_angle_atom_site_label_2
_geom_angle_atom_site_label_3
_geom_angle
_geom_angle_site_symmetry_1
_geom_angle_site_symmetry_3
_geom_angle_publ_flag
O2 B1 C1 121.1(4) . . ?
O3 B1 C1 124.7(4) . . ?
O3 B1 O2 114.2(4) . . ?
B1 C1 H1 109.7 . . ?
C2 C1 B1 119.4(4) . . ?
C2 C1 H1 109.7 . . ?
C2 C1 C4 89.8(3) . . ?
C4 C1 B1 117.2(3) . . ?
C4 C1 H1 109.7 . . ?
C1 C2 H2A 114.0 . . ?
C1 C2 H2B 114.0 . . ?
H2A C2 H2B 111.2 . . ?
C3 C2 C1 87.9(3) . . ?
C3 C2 H2A 114.0 . . ?
C3 C2 H2B 114.0 . . ?
C2 C3 C4 92.8(3) . . ?
O1 C3 C2 133.8(4) . . ?
O1 C3 C4 133.3(4) . . ?
C3 C4 C1 86.8(3) . . ?
C5 C4 C1 117.3(4) . . ?
C5 C4 C3 116.3(3) . . ?
C5 C4 C9 110.6(3) . . ?
C9 C4 C1 113.5(3) . . ?
C9 C4 C3 110.5(3) . . ?
C4 C5 H5A 109.3 . . ?
C4 C5 H5B 109.3 . . ?
H5A C5 H5B 107.9 . . ?
C6 C5 C4 111.8(4) . . ?
C6 C5 H5A 109.3 . . ?
C6 C5 H5B 109.3 . . ?
C5 C6 H6A 109.3 . . ?
C5 C6 H6B 109.3 . . ?
H6A C6 H6B 108.0 . . ?
C7 C6 C5 111.4(4) . . ?
C7 C6 H6A 109.3 . . ?
C7 C6 H6B 109.3 . . ?
C8 C7 C6 114.9(3) . . ?
F1 C7 C6 109.2(3) . . ?
F1 C7 C8 110.6(4) . . ?
F1 C7 F2 103.7(3) . . ?
F2 C7 C6 109.0(4) . . ?
F2 C7 C8 108.8(3) . . ?
C7 C8 H8A 109.5 . . ?
C7 C8 H8B 109.5 . . ?
C7 C8 C9 110.6(4) . . ?
H8A C8 H8B 108.1 . . ?
C9 C8 H8A 109.5 . . ?
C9 C8 H8B 109.5 . . ?
C4 C9 C8 112.1(3) . . ?
C4 C9 H9A 109.2 . . ?
C4 C9 H9B 109.2 . . ?
C8 C9 H9A 109.2 . . ?
C8 C9 H9B 109.2 . . ?
H9A C9 H9B 107.9 . . ?
C11 C10 C13 111.4(4) . . ?
C12 C10 C11 110.2(4) . . ?
C12 C10 C13 115.8(4) . . ?
O2 C10 C11 107.5(3) . . ?
O2 C10 C12 109.3(4) . . ?
O2 C10 C13 102.1(3) . . ?
C10 C11 H11A 109.5 . . ?
C10 C11 H11B 109.5 . . ?
C10 C11 H11C 109.5 . . ?
H11A C11 H11B 109.5 . . ?
H11A C11 H11C 109.5 . . ?
H11B C11 H11C 109.5 . . ?
C10 C12 H12A 109.5 . . ?
C10 C12 H12B 109.5 . . ?
C10 C12 H12C 109.5 . . ?
H12A C12 H12B 109.5 . . ?
H12A C12 H12C 109.5 . . ?
H12B C12 H12C 109.5 . . ?
C14 C13 C10 115.7(4) . . ?
C14 C13 C15 110.3(4) . . ?
C15 C13 C10 112.7(4) . . ?
O3 C13 C10 101.8(3) . . ?
O3 C13 C14 108.7(4) . . ?
O3 C13 C15 106.9(4) . . ?
C13 C14 H14A 109.5 . . ?
C13 C14 H14B 109.5 . . ?
C13 C14 H14C 109.5 . . ?
H14A C14 H14B 109.5 . . ?
H14A C14 H14C 109.5 . . ?
H14B C14 H14C 109.5 . . ?
C13 C15 H15A 109.5 . . ?
C13 C15 H15B 109.5 . . ?
C13 C15 H15C 109.5 . . ?
H15A C15 H15B 109.5 . . ?
H15A C15 H15C 109.5 . . ?
H15B C15 H15C 109.5 . . ?
B1 O2 C10 106.8(3) . . ?
B1 O3 C13 106.9(3) . . ?

loop_
_geom_bond_atom_site_label_1
_geom_bond_atom_site_label_2
_geom_bond_distance
_geom_bond_site_symmetry_2
_geom_bond_publ_flag
B1 C1 1.580(6) . ?
B1 O2 1.361(5) . ?
B1 O3 1.342(6) . ?
C1 H1 1.0000 . ?
C1 C2 1.566(6) . ?
C1 C4 1.575(5) . ?
C2 H2A 0.9900 . ?
C2 H2B 0.9900 . ?
C2 C3 1.519(6) . ?
C3 C4 1.542(5) . ?
C3 O1 1.197(5) . ?
C4 C5 1.526(6) . ?
C4 C9 1.531(6) . ?
C5 H5A 0.9900 . ?
C5 H5B 0.9900 . ?
C5 C6 1.521(6) . ?
C6 H6A 0.9900 . ?
C6 H6B 0.9900 . ?
C6 C7 1.499(6) . ?
C7 C8 1.484(6) . ?
C7 F1 1.373(5) . ?
C7 F2 1.388(5) . ?
C8 H8A 0.9900 . ?
C8 H8B 0.9900 . ?
C8 C9 1.533(6) . ?
C9 H9A 0.9900 . ?
C9 H9B 0.9900 . ?
C10 C11 1.533(7) . ?
C10 C12 1.498(6) . ?
C10 C13 1.556(6) . ?
C10 O2 1.455(5) . ?
C11 H11A 0.9800 . ?
C11 H11B 0.9800 . ?
C11 H11C 0.9800 . ?
C12 H12A 0.9800 . ?
C12 H12B 0.9800 . ?
C12 H12C 0.9800 . ?
C13 C14 1.519(7) . ?
C13 C15 1.529(6) . ?
C13 O3 1.472(5) . ?
C14 H14A 0.9800 . ?
C14 H14B 0.9800 . ?
C14 H14C 0.9800 . ?
C15 H15A 0.9800 . ?
C15 H15B 0.9800 . ?
C15 H15C 0.9800 . ?

loop_
_geom_torsion_atom_site_label_1
_geom_torsion_atom_site_label_2
_geom_torsion_atom_site_label_3
_geom_torsion_atom_site_label_4
_geom_torsion
_geom_torsion_site_symmetry_1
_geom_torsion_site_symmetry_2
_geom_torsion_site_symmetry_3
_geom_torsion_site_symmetry_4
_geom_torsion_publ_flag
B1 C1 C2 C3 133.9(4) . . . . ?
B1 C1 C4 C3 -135.6(4) . . . . ?
B1 C1 C4 C5 106.4(4) . . . . ?
B1 C1 C4 C9 -24.6(5) . . . . ?
C1 B1 O2 C10 169.8(4) . . . . ?
C1 B1 O3 C13 170.7(4) . . . . ?
C1 C2 C3 C4 -12.8(3) . . . . ?
C1 C2 C3 O1 163.0(5) . . . . ?
C1 C4 C5 C6 173.5(3) . . . . ?
C1 C4 C9 C8 -171.2(3) . . . . ?
C2 C1 C4 C3 -12.3(3) . . . . ?
C2 C1 C4 C5 -130.3(4) . . . . ?
C2 C1 C4 C9 98.7(4) . . . . ?
C2 C3 C4 C1 12.7(3) . . . . ?
C2 C3 C4 C5 131.7(4) . . . . ?
C2 C3 C4 C9 -101.1(4) . . . . ?
C3 C4 C5 C6 73.0(4) . . . . ?
C3 C4 C9 C8 -75.7(4) . . . . ?
C4 C1 C2 C3 12.5(3) . . . . ?
C4 C5 C6 C7 52.8(5) . . . . ?
C5 C4 C9 C8 54.6(4) . . . . ?
C5 C6 C7 C8 -53.1(5) . . . . ?
C5 C6 C7 F1 -178.0(3) . . . . ?
C5 C6 C7 F2 69.3(4) . . . . ?
C6 C7 C8 C9 52.8(5) . . . . ?
C7 C8 C9 C4 -53.2(4) . . . . ?
C9 C4 C5 C6 -54.2(4) . . . . ?
C10 C13 O3 B1 23.0(5) . . . . ?
C11 C10 C13 C14 -31.3(5) . . . . ?
C11 C10 C13 C15 -159.5(4) . . . . ?
C11 C10 C13 O3 86.4(4) . . . . ?
C11 C10 O2 B1 -93.5(4) . . . . ?
C12 C10 C13 C14 95.7(5) . . . . ?
C12 C10 C13 C15 -32.5(6) . . . . ?
C12 C10 C13 O3 -146.7(4) . . . . ?
C12 C10 O2 B1 147.0(4) . . . . ?
C13 C10 O2 B1 23.9(4) . . . . ?
C14 C13 O3 B1 145.6(4) . . . . ?
C15 C13 O3 B1 -95.4(4) . . . . ?
F1 C7 C8 C9 177.1(3) . . . . ?
F2 C7 C8 C9 -69.6(4) . . . . ?
O1 C3 C4 C1 -163.1(5) . . . . ?
O1 C3 C4 C5 -44.2(7) . . . . ?
O1 C3 C4 C9 83.0(6) . . . . ?
O2 B1 C1 C2 -171.6(4) . . . . ?
O2 B1 C1 C4 -65.1(6) . . . . ?
O2 B1 O3 C13 -9.1(5) . . . . ?
O2 C10 C13 C14 -145.7(4) . . . . ?
O2 C10 C13 C15 86.1(4) . . . . ?
O2 C10 C13 O3 -28.1(4) . . . . ?
O3 B1 C1 C2 8.7(6) . . . . ?
O3 B1 C1 C4 115.2(5) . . . . ?
O3 B1 O2 C10 -10.4(5) . . . . ?
